data_4512953
loop_
_publ_author_name
'Chen, Min-Min'
'Zhou, Xuan'
'Li, Hong-Xi'
'Yang, Xiao-Xi'
'Lang, Jian-Ping'

_publ_section_title
;
 Luminescent Two-Dimensional Coordination Polymer for Selective and
 Recyclable Sensing of Nitroaromatic Compounds with High Sensitivity in
 Water
;
_journal_issue 6
_journal_name_full 'Crystal Growth &amp; Design'
_journal_page_first 2753
_journal_paper_doi 10.1021/acs.cgd.5b00095
_journal_volume 15
_journal_year 2015
_chemical_formula_moiety 'C23 H18 N4'
_chemical_formula_sum 'C23 H18 N4'
_chemical_formula_weight 350.41
_chemical_name_systematic
; 
 ? 
;
_space_group_IT_number 14
_symmetry_cell_setting monoclinic
_symmetry_space_group_name_Hall '-P 2yn'
_symmetry_space_group_name_H-M 'P 1 21/n 1'
_atom_sites_solution_hydrogens geom
_atom_sites_solution_primary direct
_atom_sites_solution_secondary difmap
_audit_creation_method SHELXL-97
_cell_angle_alpha 90.00
_cell_angle_beta 91.294(5)
_cell_angle_gamma 90.00
_cell_formula_units_Z 4
_cell_length_a 12.9468(7)
_cell_length_b 8.8566(5)
_cell_length_c 15.9979(7)
_cell_measurement_reflns_used 1844
_cell_measurement_temperature 223.00(10)
_cell_measurement_theta_max 23.2040
_cell_measurement_theta_min 3.4200
_cell_volume 1833.93(16)
_computing_cell_refinement
;
CrysAlisPro, Agilent Technologies,
Version 1.171.36.32 (release 02-08-2013 CrysAlis171 .NET)
(compiled Aug  2 2013,16:46:58)
;
_computing_data_collection
;
CrysAlisPro, Agilent Technologies,
Version 1.171.36.32 (release 02-08-2013 CrysAlis171 .NET)
(compiled Aug  2 2013,16:46:58)
;
_computing_data_reduction
;
CrysAlisPro, Agilent Technologies,
Version 1.171.36.32 (release 02-08-2013 CrysAlis171 .NET)
(compiled Aug  2 2013,16:46:58)
;
_computing_structure_refinement 'SHELXL-97 (Sheldrick, 1997)'
_computing_structure_solution 'SHELXS-97 (Sheldrick, 1990)'
_diffrn_ambient_temperature 223.00(10)
_diffrn_detector_area_resol_mean 10.4692
_diffrn_measured_fraction_theta_full 0.998
_diffrn_measured_fraction_theta_max 0.998
_diffrn_measurement_device_type 'Xcalibur, Atlas, Gemini'
_diffrn_measurement_method '\w scans'
_diffrn_radiation_monochromator graphite
_diffrn_radiation_source 'fine-focus sealed tube'
_diffrn_radiation_type MoK\a
_diffrn_radiation_wavelength 0.71073
_diffrn_reflns_av_R_equivalents 0.0464
_diffrn_reflns_av_sigmaI/netI 0.0680
_diffrn_reflns_limit_h_max 10
_diffrn_reflns_limit_h_min -15
_diffrn_reflns_limit_k_max 10
_diffrn_reflns_limit_k_min -10
_diffrn_reflns_limit_l_max 19
_diffrn_reflns_limit_l_min -18
_diffrn_reflns_number 9317
_diffrn_reflns_theta_full 25.00
_diffrn_reflns_theta_max 25.00
_diffrn_reflns_theta_min 3.05
_exptl_absorpt_coefficient_mu 0.077
_exptl_absorpt_correction_T_max 1.00000
_exptl_absorpt_correction_T_min 0.89065
_exptl_absorpt_correction_type multi-scan
_exptl_absorpt_process_details
;
CrysAlisPro, Agilent Technologies,
Version 1.171.36.32 (release 02-08-2013 CrysAlis171 .NET)
(compiled Aug  2 2013,16:46:58)
Empirical absorption correction using spherical harmonics,
 implemented in SCALE3 ABSPACK scaling algorithm.
;
_exptl_crystal_colour yellow
_exptl_crystal_density_diffrn 1.269
_exptl_crystal_density_method 'not measured'
_exptl_crystal_description block
_exptl_crystal_F_000 736
_exptl_crystal_size_max 0.4
_exptl_crystal_size_mid 0.3
_exptl_crystal_size_min 0.3
_refine_diff_density_max 0.157
_refine_diff_density_min -0.219
_refine_diff_density_rms 0.044
_refine_ls_extinction_method none
_refine_ls_goodness_of_fit_ref 0.873
_refine_ls_hydrogen_treatment constr
_refine_ls_matrix_type full
_refine_ls_number_parameters 244
_refine_ls_number_reflns 3230
_refine_ls_number_restraints 0
_refine_ls_restrained_S_all 0.873
_refine_ls_R_factor_all 0.1070
_refine_ls_R_factor_gt 0.0545
_refine_ls_shift/su_max 0.000
_refine_ls_shift/su_mean 0.000
_refine_ls_structure_factor_coef Fsqd
_refine_ls_weighting_details 'calc w=1/[\s^2^(Fo^2^)+(0.1000P)^2^+0.0000P] where P=(Fo^2^+2Fc^2^)/3'
_refine_ls_weighting_scheme calc
_refine_ls_wR_factor_gt 0.1351
_refine_ls_wR_factor_ref 0.1664
_reflns_number_gt 1948
_reflns_number_total 3230
_reflns_threshold_expression >2sigma(I)
_cod_data_source_file cg5b00095_si_002.cif
_cod_data_source_block 2
_cod_depositor_comments 'Adding full bibliography for 4512952--4512953.cif.'
_cod_original_sg_symbol_H-M 'P 21/n'
_cod_database_code 4512953

loop_
_symmetry_equiv_pos_as_xyz
'x, y, z'
'-x+1/2, y+1/2, -z+1/2'
'-x, -y, -z'
'x-1/2, -y-1/2, z-1/2'

loop_
_atom_site_label
_atom_site_type_symbol
_atom_site_fract_x
_atom_site_fract_y
_atom_site_fract_z
_atom_site_U_iso_or_equiv
_atom_site_adp_type
_atom_site_occupancy
_atom_site_symmetry_multiplicity
_atom_site_calc_flag
_atom_site_refinement_flags
N2 N 0.01435(15) 0.7196(2) 0.13405(13) 0.0384(5) Uani 1 1 d .
N1 N 0.69334(19) 1.4115(3) 0.03299(15) 0.0557(7) Uani 1 1 d .
N3 N -0.01770(15) 0.4841(2) 0.19519(12) 0.0384(5) Uani 1 1 d .
N4 N -0.08335(16) 0.9305(2) 0.16585(12) 0.0403(6) Uani 1 1 d .
C7 C 0.3792(2) 1.0774(3) 0.10846(16) 0.0430(7) Uani 1 1 d .
H7A H 0.4196 1.0804 0.1572 0.052 Uiso 1 1 calc R
C19 C -0.08230(19) 0.7834(3) 0.14645(14) 0.0343(6) Uani 1 1 d .
C22 C -0.2679(2) 0.9180(3) 0.17494(15) 0.0456(7) Uani 1 1 d .
H22A H -0.3297 0.9659 0.1871 0.055 Uiso 1 1 calc R
C11 C 0.10371(18) 0.8154(3) 0.12638(15) 0.0350(6) Uani 1 1 d .
C8 C 0.28292(18) 0.9889(3) 0.11258(14) 0.0358(6) Uani 1 1 d .
C9 C 0.21439(19) 0.9708(3) 0.04493(14) 0.0381(6) Uani 1 1 d .
H9A H 0.2286 1.0171 -0.0057 0.046 Uiso 1 1 calc R
C10 C 0.12555(19) 0.8853(3) 0.05168(15) 0.0381(6) Uani 1 1 d .
H10A H 0.0805 0.8750 0.0059 0.046 Uiso 1 1 calc R
C20 C -0.17302(19) 0.6993(3) 0.13698(14) 0.0372(6) Uani 1 1 d .
H20A H -0.1708 0.5988 0.1203 0.045 Uiso 1 1 calc R
C21 C -0.2652(2) 0.7677(3) 0.15276(15) 0.0423(7) Uani 1 1 d .
H21A H -0.3263 0.7127 0.1485 0.051 Uiso 1 1 calc R
C14 C 0.03251(19) 0.5614(3) 0.13773(14) 0.0337(6) Uani 1 1 d .
C12 C 0.1704(2) 0.8339(3) 0.19381(15) 0.0454(7) Uani 1 1 d .
H12A H 0.1560 0.7882 0.2445 0.054 Uiso 1 1 calc R
C4 C 0.5732(2) 1.2677(3) 0.11258(17) 0.0520(7) Uani 1 1 d .
H4B H 0.5555 1.2296 0.1645 0.062 Uiso 1 1 calc R
C3 C 0.5109(2) 1.2397(3) 0.04293(16) 0.0446(7) Uani 1 1 d .
C13 C 0.2582(2) 0.9197(3) 0.18655(16) 0.0465(7) Uani 1 1 d .
H13A H 0.3021 0.9315 0.2329 0.056 Uiso 1 1 calc R
C16 C 0.1177(2) 0.3426(3) 0.08896(16) 0.0468(7) Uani 1 1 d .
H16A H 0.1643 0.2958 0.0540 0.056 Uiso 1 1 calc R
C18 C -0.0018(2) 0.3344(3) 0.19702(16) 0.0439(7) Uani 1 1 d .
H18A H -0.0381 0.2780 0.2356 0.053 Uiso 1 1 calc R
C15 C 0.1017(2) 0.4956(3) 0.08404(15) 0.0428(7) Uani 1 1 d .
H15A H 0.1367 0.5538 0.0454 0.051 Uiso 1 1 calc R
C6 C 0.4145(2) 1.1515(3) 0.04530(17) 0.0560(8) Uani 1 1 d .
H6A H 0.3748 1.1486 -0.0038 0.067 Uiso 1 1 calc R
C23 C -0.1763(2) 0.9937(3) 0.17841(15) 0.0444(7) Uani 1 1 d .
H23A H -0.1781 1.0965 0.1903 0.053 Uiso 1 1 calc R
C5 C 0.6617(2) 1.3525(3) 0.10446(19) 0.0590(8) Uani 1 1 d .
H5A H 0.7022 1.3696 0.1523 0.071 Uiso 1 1 calc R
C17 C 0.0640(2) 0.2592(3) 0.14621(17) 0.0467(7) Uani 1 1 d .
H17A H 0.0723 0.1551 0.1501 0.056 Uiso 1 1 calc R
C2 C 0.5439(2) 1.3009(4) -0.03068(17) 0.0567(8) Uani 1 1 d .
H2A H 0.5054 1.2858 -0.0797 0.068 Uiso 1 1 calc R
C1 C 0.6328(2) 1.3834(3) -0.03241(18) 0.0575(8) Uani 1 1 d .
H1B H 0.6521 1.4229 -0.0836 0.069 Uiso 1 1 calc R

loop_
_atom_site_aniso_label
_atom_site_aniso_U_11
_atom_site_aniso_U_22
_atom_site_aniso_U_33
_atom_site_aniso_U_23
_atom_site_aniso_U_13
_atom_site_aniso_U_12
N2 0.0265(12) 0.0298(11) 0.0593(13) 0.0021(10) 0.0082(10) -0.0045(10)
N1 0.0468(15) 0.0608(15) 0.0601(15) -0.0069(12) 0.0118(12) -0.0199(13)
N3 0.0352(13) 0.0345(12) 0.0460(11) 0.0025(9) 0.0103(10) -0.0058(10)
N4 0.0384(14) 0.0379(12) 0.0446(12) -0.0044(10) 0.0036(10) -0.0017(11)
C7 0.0415(17) 0.0405(14) 0.0472(15) -0.0003(12) 0.0047(12) -0.0048(13)
C19 0.0315(15) 0.0337(14) 0.0378(13) 0.0023(11) 0.0051(11) -0.0042(12)
C22 0.0343(17) 0.0569(18) 0.0460(15) 0.0052(13) 0.0102(12) 0.0091(14)
C11 0.0276(14) 0.0295(12) 0.0482(14) 0.0015(11) 0.0072(11) -0.0038(11)
C8 0.0298(14) 0.0334(13) 0.0445(14) -0.0009(11) 0.0066(11) -0.0040(12)
C9 0.0410(16) 0.0340(13) 0.0395(13) 0.0032(11) 0.0103(12) -0.0072(13)
C10 0.0325(15) 0.0359(14) 0.0460(14) -0.0039(11) 0.0013(11) -0.0065(12)
C20 0.0326(15) 0.0366(13) 0.0426(13) 0.0028(11) 0.0018(11) -0.0030(12)
C21 0.0312(16) 0.0515(17) 0.0441(14) 0.0102(13) 0.0018(11) -0.0079(13)
C14 0.0287(14) 0.0325(13) 0.0401(12) 0.0008(11) 0.0026(11) -0.0056(12)
C12 0.0445(17) 0.0488(16) 0.0430(14) 0.0155(12) 0.0010(12) -0.0103(14)
C4 0.0485(18) 0.0612(18) 0.0466(15) 0.0022(13) 0.0104(13) -0.0165(15)
C3 0.0342(16) 0.0449(15) 0.0549(16) 0.0005(13) 0.0057(13) -0.0093(13)
C13 0.0372(16) 0.0495(16) 0.0526(15) 0.0096(13) -0.0065(13) -0.0107(14)
C16 0.0474(17) 0.0392(15) 0.0545(16) -0.0079(13) 0.0131(13) 0.0009(14)
C18 0.0458(17) 0.0342(14) 0.0522(15) 0.0046(12) 0.0106(13) -0.0092(13)
C15 0.0412(16) 0.0439(16) 0.0438(14) -0.0008(12) 0.0123(12) -0.0047(13)
C6 0.0490(19) 0.071(2) 0.0474(15) 0.0078(15) -0.0029(14) -0.0184(16)
C23 0.0408(17) 0.0412(15) 0.0516(15) -0.0073(12) 0.0109(13) 0.0059(14)
C5 0.0509(19) 0.070(2) 0.0557(17) -0.0065(15) -0.0009(15) -0.0214(17)
C17 0.0490(18) 0.0294(13) 0.0619(16) -0.0018(13) 0.0070(14) -0.0026(13)
C2 0.0445(18) 0.071(2) 0.0547(17) 0.0044(15) -0.0016(14) -0.0210(16)
C1 0.055(2) 0.066(2) 0.0526(17) 0.0066(15) 0.0106(15) -0.0173(17)

loop_
_atom_type_symbol
_atom_type_description
_atom_type_scat_dispersion_real
_atom_type_scat_dispersion_imag
_atom_type_scat_source
C C 0.0033 0.0016 'International Tables Vol C Tables 4.2.6.8 and 6.1.1.4'
H H 0.0000 0.0000 'International Tables Vol C Tables 4.2.6.8 and 6.1.1.4'
N N 0.0061 0.0033 'International Tables Vol C Tables 4.2.6.8 and 6.1.1.4'

loop_
_geom_angle_atom_site_label_1
_geom_angle_atom_site_label_2
_geom_angle_atom_site_label_3
_geom_angle
C19 N2 C14 122.87(19)
C19 N2 C11 119.94(19)
C14 N2 C11 116.8(2)
C1 N1 C5 114.8(2)
C18 N3 C14 116.5(2)
C19 N4 C23 117.0(2)
C6 C7 C8 128.1(2)
N4 C19 N2 116.2(2)
N4 C19 C20 122.1(2)
N2 C19 C20 121.7(2)
C23 C22 C21 117.4(2)
C12 C11 C10 119.2(2)
C12 C11 N2 119.6(2)
C10 C11 N2 121.2(2)
C13 C8 C9 117.4(2)
C13 C8 C7 119.2(2)
C9 C8 C7 123.4(2)
C10 C9 C8 121.2(2)
C9 C10 C11 120.0(2)
C21 C20 C19 118.7(2)
C20 C21 C22 120.1(2)
N3 C14 C15 123.1(2)
N3 C14 N2 117.0(2)
C15 C14 N2 119.9(2)
C11 C12 C13 120.3(2)
C3 C4 C5 119.5(3)
C4 C3 C2 115.7(2)
C4 C3 C6 123.6(2)
C2 C3 C6 120.8(2)
C8 C13 C12 121.8(2)
C15 C16 C17 119.4(3)
N3 C18 C17 124.6(2)
C14 C15 C16 118.6(2)
C7 C6 C3 127.0(3)
N4 C23 C22 124.7(2)
N1 C5 C4 124.6(3)
C18 C17 C16 117.7(2)
C1 C2 C3 120.5(3)
N1 C1 C2 124.9(3)

loop_
_geom_bond_atom_site_label_1
_geom_bond_atom_site_label_2
_geom_bond_distance
N2 C19 1.391(3)
N2 C14 1.422(3)
N2 C11 1.442(3)
N1 C1 1.317(3)
N1 C5 1.330(4)
N3 C18 1.342(3)
N3 C14 1.328(3)
N4 C19 1.339(3)
N4 C23 1.346(3)
C7 C6 1.297(4)
C7 C8 1.476(3)
C19 C20 1.396(3)
C22 C23 1.362(4)
C22 C21 1.378(4)
C11 C12 1.376(3)
C11 C10 1.381(3)
C8 C13 1.376(3)
C8 C9 1.393(3)
C9 C10 1.383(3)
C20 C21 1.367(3)
C14 C15 1.384(3)
C12 C13 1.374(4)
C4 C3 1.383(3)
C4 C5 1.379(4)
C3 C2 1.373(4)
C3 C6 1.473(4)
C16 C15 1.372(3)
C16 C17 1.377(4)
C18 C17 1.365(4)
C2 C1 1.364(4)
